data_2237942
loop_
_publ_author_name
'Boryczka, Stanis\/law'
'Michalik, Ewa'
'Kusz, Joachim'
'Nowak, Maria'
'Chrobak, Elwira'

_publ_section_title
;
 Lup-20(29)-en-28-ol-3-one (betulone)
;
_journal_coeditor_code LH5603
_journal_issue 5
_journal_name_full 'Acta Crystallographica Section E'
_journal_page_first o795
_journal_page_last o796
_journal_paper_doi 10.1107/S1600536813011008
_journal_volume 69
_journal_year 2013
_chemical_formula_iupac 'C30 H48 O2'
_chemical_formula_moiety 'C30 H48 O2'
_chemical_formula_sum 'C30 H48 O2'
_chemical_formula_weight 440.71
_chemical_name_common
;
Betulone
;
_chemical_name_systematic
;
Lup-20(29)-en-28-ol-3-one
;
_space_group_IT_number 19
_symmetry_cell_setting orthorhombic
_symmetry_space_group_name_Hall 'P 2ac 2ab'
_symmetry_space_group_name_H-M 'P 21 21 21'
_atom_sites_solution_hydrogens geom
_atom_sites_solution_primary direct
_atom_sites_solution_secondary difmap
_audit_creation_method SHELXL-97
_cell_angle_alpha 90.00
_cell_angle_beta 90.00
_cell_angle_gamma 90.00
_cell_formula_units_Z 8
_cell_length_a 9.4447(3)
_cell_length_b 19.1818(6)
_cell_length_c 28.1141(7)
_cell_measurement_reflns_used 24992
_cell_measurement_temperature 100.0(10)
_cell_measurement_theta_max 34.5799
_cell_measurement_theta_min 2.5054
_cell_volume 5093.3(3)
_computing_cell_refinement
;
CrysAlis RED (Oxford Diffraction, 2008)
;
_computing_data_collection
;
CrysAlis CCD (Oxford Diffraction, 2008)
;
_computing_data_reduction
;
CrysAlis RED (Oxford Diffraction, 2008)
;
_computing_molecular_graphics '<i>Mercury</i> (Macrae <i>et al.</i>, 2006)'
_computing_publication_material 'publCIF (Westrip, 2010)'
_computing_structure_refinement 'SHELXL97 (Sheldrick, 2008)'
_computing_structure_solution 'SHELXS97 (Sheldrick, 2008)'
_diffrn_ambient_temperature 100.0(10)
_diffrn_detector_area_resol_mean 16.0328
_diffrn_measured_fraction_theta_full 0.998
_diffrn_measured_fraction_theta_max 0.998
_diffrn_measurement_device_type
;
Oxford Diffraction diffractometer with a Sapphire3 detector
;
_diffrn_measurement_method '\w scan'
_diffrn_radiation_monochromator graphite
_diffrn_radiation_source 'fine-focus sealed tube'
_diffrn_radiation_type MoK\a
_diffrn_radiation_wavelength 0.71073
_diffrn_reflns_av_R_equivalents 0.0548
_diffrn_reflns_av_sigmaI/netI 0.0282
_diffrn_reflns_limit_h_max 11
_diffrn_reflns_limit_h_min -8
_diffrn_reflns_limit_k_max 22
_diffrn_reflns_limit_k_min -22
_diffrn_reflns_limit_l_max 33
_diffrn_reflns_limit_l_min -33
_diffrn_reflns_number 61473
_diffrn_reflns_theta_full 25.00
_diffrn_reflns_theta_max 25.06
_diffrn_reflns_theta_min 2.51
_exptl_absorpt_coefficient_mu 0.069
_exptl_absorpt_correction_T_max 0.9863
_exptl_absorpt_correction_T_min 0.9597
_exptl_absorpt_correction_type multi-scan
_exptl_absorpt_process_details
;
(CrysAlis RED; Oxford Diffraction, 2008)
;
_exptl_crystal_colour colourless
_exptl_crystal_density_diffrn 1.149
_exptl_crystal_density_method 'not measured'
_exptl_crystal_description plate
_exptl_crystal_F_000 1952
_exptl_crystal_size_max 0.60
_exptl_crystal_size_mid 0.56
_exptl_crystal_size_min 0.20
_refine_diff_density_max 0.549
_refine_diff_density_min -0.495
_refine_ls_extinction_method none
_refine_ls_goodness_of_fit_ref 1.029
_refine_ls_hydrogen_treatment mixed
_refine_ls_matrix_type full
_refine_ls_number_parameters 609
_refine_ls_number_reflns 5036
_refine_ls_number_restraints 0
_refine_ls_restrained_S_all 1.029
_refine_ls_R_factor_all 0.0586
_refine_ls_R_factor_gt 0.0510
_refine_ls_shift/su_max 0.000
_refine_ls_shift/su_mean 0.000
_refine_ls_structure_factor_coef Fsqd
_refine_ls_weighting_details 'calc w=1/[\s^2^(Fo^2^)+(0.1099P)^2^] where P=(Fo^2^+2Fc^2^)/3'
_refine_ls_weighting_scheme calc
_refine_ls_wR_factor_gt 0.1371
_refine_ls_wR_factor_ref 0.1406
_reflns_number_gt 4401
_reflns_number_total 5036
_reflns_threshold_expression I>2\s(I)
_cod_data_source_file lh5603.cif
_cod_data_source_block I
_cod_database_code 2237942
_cod_database_fobs_code 2237942

loop_
_symmetry_equiv_pos_as_xyz
'x, y, z'
'-x+1/2, -y, z+1/2'
'-x, y+1/2, -z+1/2'
'x+1/2, -y+1/2, -z'

loop_
_atom_site_type_symbol
_atom_site_label
_atom_site_fract_x
_atom_site_fract_y
_atom_site_fract_z
_atom_site_U_iso_or_equiv
_atom_site_adp_type
_atom_site_calc_flag
_atom_site_refinement_flags
_atom_site_occupancy
_atom_site_symmetry_multiplicity
O O1A 1.1431(3) 0.77637(14) -0.03486(10) 0.0509(8) Uani d . 1 1
O O2A 0.6372(4) 0.28035(18) 0.08472(12) 0.0727(11) Uani d . 1 1
H H2A 0.7190 0.2945 0.0914 0.109 Uiso calc R 1 1
C C1A 1.0227(4) 0.60249(18) -0.04338(11) 0.0299(8) Uani d . 1 1
H H1AA 0.9311 0.6232 -0.0531 0.036 Uiso calc R 1 1
H H1AB 1.0404 0.5616 -0.0640 0.036 Uiso calc R 1 1
C C2A 1.1415(4) 0.6566(2) -0.05138(13) 0.0385(9) Uani d . 1 1
H H2AA 1.2343 0.6339 -0.0461 0.046 Uiso calc R 1 1
H H2AB 1.1383 0.6727 -0.0848 0.046 Uiso calc R 1 1
C C3A 1.1299(4) 0.71811(19) -0.01944(13) 0.0320(8) Uani d . 1 1
C C4A 1.1037(4) 0.70497(18) 0.03356(12) 0.0309(8) Uani d . 1 1
C C5A 0.9920(3) 0.64490(17) 0.03958(11) 0.0255(7) Uani d . 1 1
H H5A 0.9010 0.6656 0.0282 0.031 Uiso calc R 1 1
C C6A 0.9629(4) 0.62503(19) 0.09145(11) 0.0329(8) Uani d . 1 1
H H6AA 1.0405 0.5951 0.1035 0.039 Uiso calc R 1 1
H H6AB 0.9594 0.6677 0.1113 0.039 Uiso calc R 1 1
C C7A 0.8220(4) 0.58598(19) 0.09519(11) 0.0332(8) Uani d . 1 1
H H7AA 0.7447 0.6175 0.0850 0.040 Uiso calc R 1 1
H H7AB 0.8050 0.5737 0.1289 0.040 Uiso calc R 1 1
C C8A 0.8157(4) 0.51877(18) 0.06497(10) 0.0267(7) Uani d . 1 1
C C9A 0.8698(3) 0.53544(17) 0.01340(10) 0.0218(7) Uani d . 1 1
H H9A 0.7955 0.5666 -0.0005 0.026 Uiso calc R 1 1
C C10A 1.0118(3) 0.57800(17) 0.00863(11) 0.0251(7) Uani d . 1 1
C C11A 0.8664(4) 0.46982(17) -0.01759(11) 0.0264(7) Uani d . 1 1
H H11A 0.9318 0.4347 -0.0041 0.032 Uiso calc R 1 1
H H11B 0.8998 0.4816 -0.0500 0.032 Uiso calc R 1 1
C C12A 0.7174(3) 0.43854(17) -0.02076(10) 0.0249(7) Uani d . 1 1
H H12A 0.7214 0.3943 -0.0388 0.030 Uiso calc R 1 1
H H12B 0.6548 0.4710 -0.0382 0.030 Uiso calc R 1 1
C C13A 0.6552(3) 0.42468(17) 0.02894(10) 0.0240(7) Uani d . 1 1
H H13A 0.723(4) 0.3924(18) 0.0478(12) 0.029 Uiso d . 1 1
C C14A 0.6565(3) 0.49143(17) 0.06015(10) 0.0244(7) Uani d . 1 1
C C15A 0.5923(4) 0.4738(2) 0.10962(11) 0.0359(9) Uani d . 1 1
H H15A 0.6601 0.4439 0.1270 0.043 Uiso calc R 1 1
H H15B 0.5823 0.5177 0.1278 0.043 Uiso calc R 1 1
C C16A 0.4469(4) 0.4367(2) 0.10862(12) 0.0374(9) Uani d . 1 1
H H16A 0.4186 0.4238 0.1414 0.045 Uiso calc R 1 1
H H16B 0.3742 0.4686 0.0955 0.045 Uiso calc R 1 1
C C17A 0.4564(4) 0.37156(19) 0.07795(12) 0.0341(8) Uani d . 1 1
C C18A 0.5063(4) 0.39119(18) 0.02774(11) 0.0268(7) Uani d . 1 1
H H18A 0.4399 0.4280 0.0160 0.032 Uiso calc R 1 1
C C19A 0.4791(4) 0.32596(18) -0.00271(13) 0.0341(8) Uani d . 1 1
H H19A 0.558(4) 0.296(2) 0.0026(13) 0.041 Uiso d . 1 1
C C20A 0.4436(4) 0.33884(19) -0.05530(13) 0.0352(8) Uani d . 1 1
C C21A 0.3519(5) 0.2879(2) 0.02319(15) 0.0510(11) Uani d . 1 1
H H21A 0.2689 0.2846 0.0018 0.061 Uiso calc R 1 1
H H21B 0.3799 0.2403 0.0331 0.061 Uiso calc R 1 1
C C22A 0.3172(5) 0.3332(2) 0.06692(15) 0.0489(11) Uani d . 1 1
H H22A 0.2406 0.3667 0.0596 0.059 Uiso calc R 1 1
H H22B 0.2878 0.3039 0.0941 0.059 Uiso calc R 1 1
C C23A 1.0466(4) 0.77220(19) 0.05630(14) 0.0409(9) Uani d . 1 1
H H23A 1.1071 0.8115 0.0473 0.061 Uiso calc R 1 1
H H23B 1.0465 0.7673 0.0910 0.061 Uiso calc R 1 1
H H23C 0.9498 0.7807 0.0451 0.061 Uiso calc R 1 1
C C24A 1.2508(4) 0.6891(2) 0.05663(15) 0.0453(10) Uani d . 1 1
H H24A 1.2978 0.6518 0.0388 0.068 Uiso calc R 1 1
H H24B 1.2372 0.6745 0.0897 0.068 Uiso calc R 1 1
H H24C 1.3095 0.7312 0.0558 0.068 Uiso calc R 1 1
C C25A 1.1442(4) 0.5352(2) 0.02094(14) 0.0364(8) Uani d . 1 1
H H25A 1.1341 0.4879 0.0083 0.055 Uiso calc R 1 1
H H25B 1.1554 0.5331 0.0556 0.055 Uiso calc R 1 1
H H25C 1.2278 0.5574 0.0068 0.055 Uiso calc R 1 1
C C26A 0.9099(4) 0.46436(19) 0.09009(12) 0.0342(8) Uani d . 1 1
H H26A 1.0051 0.4836 0.0946 0.051 Uiso calc R 1 1
H H26B 0.9155 0.4221 0.0705 0.051 Uiso calc R 1 1
H H26C 0.8690 0.4528 0.1211 0.051 Uiso calc R 1 1
C C27A 0.5578(4) 0.54781(17) 0.03828(12) 0.0291(8) Uani d . 1 1
H H27A 0.4591 0.5325 0.0408 0.044 Uiso calc R 1 1
H H27B 0.5823 0.5547 0.0047 0.044 Uiso calc R 1 1
H H27C 0.5699 0.5918 0.0556 0.044 Uiso calc R 1 1
C C28A 0.5492(5) 0.3188(2) 0.10332(14) 0.0447(10) Uani d . 1 1
H H28A 0.6013 0.3454 0.1279 0.054 Uiso calc R 1 1
H H28B 0.4835 0.2877 0.1207 0.054 Uiso calc R 1 1
C C29A 0.3848(4) 0.3965(2) -0.07222(14) 0.0407(9) Uani d . 1 1
H H29A 0.3618 0.3998 -0.1050 0.049 Uiso calc R 1 1
H H29B 0.3656 0.4345 -0.0515 0.049 Uiso calc R 1 1
C C30A 0.4735(6) 0.2800(3) -0.08691(16) 0.0631(13) Uani d . 1 1
H H30A 0.4304 0.2886 -0.1181 0.095 Uiso calc R 1 1
H H30B 0.4341 0.2373 -0.0732 0.095 Uiso calc R 1 1
H H30C 0.5762 0.2749 -0.0906 0.095 Uiso calc R 1 1
O O1B -0.3496(3) 0.80561(15) 0.28884(10) 0.0480(7) Uani d . 1 1
O O2B 0.6246(3) 1.01860(12) 0.13685(8) 0.0344(6) Uani d . 1 1
H H2B 0.6040 1.0023 0.1637 0.052 Uiso calc R 1 1
C C1B 0.0161(4) 0.84111(17) 0.28726(11) 0.0261(7) Uani d . 1 1
H H1BA 0.1042 0.8236 0.3022 0.031 Uiso calc R 1 1
H H1BB -0.0123 0.8840 0.3044 0.031 Uiso calc R 1 1
C C2B -0.1003(4) 0.78616(18) 0.29336(12) 0.0323(8) Uani d . 1 1
H H2BA -0.0657 0.7410 0.2809 0.039 Uiso calc R 1 1
H H2BB -0.1203 0.7802 0.3277 0.039 Uiso calc R 1 1
C C3B -0.2362(4) 0.80529(17) 0.26795(12) 0.0286(7) Uani d . 1 1
C C4B -0.2235(3) 0.82674(16) 0.21577(11) 0.0222(7) Uani d . 1 1
C C5B -0.0983(3) 0.88076(15) 0.21148(11) 0.0185(6) Uani d . 1 1
H H5B -0.1308 0.9221 0.2302 0.022 Uiso calc R 1 1
C C6B -0.0769(3) 0.90864(16) 0.16122(10) 0.0205(6) Uani d . 1 1
H H6BA -0.1700 0.9196 0.1469 0.025 Uiso calc R 1 1
H H6BB -0.0307 0.8725 0.1414 0.025 Uiso calc R 1 1
C C7B 0.0147(3) 0.97415(15) 0.16204(10) 0.0197(6) Uani d . 1 1
H H7BA -0.0361 1.0111 0.1798 0.024 Uiso calc R 1 1
H H7BB 0.0278 0.9908 0.1290 0.024 Uiso calc R 1 1
C C8B 0.1626(3) 0.96323(15) 0.18508(10) 0.0164(6) Uani d . 1 1
C C9B 0.1422(3) 0.92689(14) 0.23454(10) 0.0175(6) Uani d . 1 1
H H9BA 0.0894 0.9616 0.2543 0.021 Uiso calc R 1 1
C C10B 0.0471(3) 0.85976(15) 0.23497(10) 0.0191(6) Uani d . 1 1
C C11B 0.2853(3) 0.91725(16) 0.26026(10) 0.0211(6) Uani d . 1 1
H H11C 0.2675 0.8986 0.2925 0.025 Uiso calc R 1 1
H H11D 0.3423 0.8824 0.2427 0.025 Uiso calc R 1 1
C C12B 0.3709(3) 0.98473(15) 0.26455(10) 0.0214(6) Uani d . 1 1
H H12C 0.3226 1.0167 0.2869 0.026 Uiso calc R 1 1
H H12D 0.4656 0.9739 0.2777 0.026 Uiso calc R 1 1
C C13B 0.3881(3) 1.02087(15) 0.21660(10) 0.0173(6) Uani d . 1 1
H H13B 0.435(3) 0.9873(17) 0.1934(11) 0.021 Uiso d . 1 1
C C14B 0.2394(3) 1.03694(15) 0.19426(10) 0.0177(6) Uani d . 1 1
C C15B 0.2574(3) 1.07779(16) 0.14691(10) 0.0212(6) Uani d . 1 1
H H15C 0.2956 1.0456 0.1226 0.025 Uiso calc R 1 1
H H15D 0.1627 1.0932 0.1360 0.025 Uiso calc R 1 1
C C16B 0.3544(3) 1.14170(16) 0.14973(11) 0.0242(7) Uani d . 1 1
H H16C 0.3116 1.1772 0.1708 0.029 Uiso calc R 1 1
H H16D 0.3656 1.1624 0.1177 0.029 Uiso calc R 1 1
C C17B 0.4999(3) 1.11996(15) 0.16926(10) 0.0212(7) Uani d . 1 1
C C18B 0.4813(3) 1.08681(15) 0.21843(10) 0.0200(6) Uani d . 1 1
H H18B 0.4304 1.1216 0.2387 0.024 Uiso calc R 1 1
C C19B 0.6342(3) 1.08099(16) 0.23816(11) 0.0218(6) Uani d . 1 1
H H19B 0.677(4) 1.0405(19) 0.2266(12) 0.026 Uiso d . 1 1
C C20B 0.6521(4) 1.08491(17) 0.29161(12) 0.0287(7) Uani d . 1 1
C C21B 0.7161(4) 1.14185(17) 0.21277(12) 0.0276(7) Uani d . 1 1
H H21C 0.7537 1.1751 0.2365 0.033 Uiso calc R 1 1
H H21D 0.7962 1.1232 0.1940 0.033 Uiso calc R 1 1
C C22B 0.6084(4) 1.17815(17) 0.18003(12) 0.0262(7) Uani d . 1 1
H H22C 0.551(4) 1.2189(18) 0.1957(12) 0.031 Uiso d . 1 1
H H22D 0.662(4) 1.1975(18) 0.1499(13) 0.031 Uiso d . 1 1
C C23B -0.3632(3) 0.86105(17) 0.20088(13) 0.0296(7) Uani d . 1 1
H H23D -0.4416 0.8286 0.2066 0.044 Uiso calc R 1 1
H H23E -0.3594 0.8729 0.1670 0.044 Uiso calc R 1 1
H H23F -0.3779 0.9036 0.2195 0.044 Uiso calc R 1 1
C C24B -0.2054(4) 0.76017(17) 0.18541(13) 0.0297(8) Uani d . 1 1
H H24D -0.1275 0.7322 0.1982 0.045 Uiso calc R 1 1
H H24E -0.1842 0.7732 0.1525 0.045 Uiso calc R 1 1
H H24F -0.2931 0.7329 0.1863 0.045 Uiso calc R 1 1
C C25B 0.1199(3) 0.79668(15) 0.21113(12) 0.0237(7) Uani d . 1 1
H H25D 0.2216 0.7979 0.2178 0.035 Uiso calc R 1 1
H H25E 0.1047 0.7987 0.1767 0.035 Uiso calc R 1 1
H H25F 0.0794 0.7534 0.2237 0.035 Uiso calc R 1 1
C C26B 0.2521(3) 0.91803(16) 0.15102(10) 0.0218(6) Uani d . 1 1
H H26D 0.1926 0.8813 0.1374 0.033 Uiso calc R 1 1
H H26E 0.3306 0.8968 0.1687 0.033 Uiso calc R 1 1
H H26F 0.2899 0.9473 0.1254 0.033 Uiso calc R 1 1
C C27B 0.1513(3) 1.08464(15) 0.22700(11) 0.0237(7) Uani d . 1 1
H H27D 0.2041 1.1276 0.2334 0.036 Uiso calc R 1 1
H H27E 0.1322 1.0605 0.2570 0.036 Uiso calc R 1 1
H H27F 0.0615 1.0961 0.2114 0.036 Uiso calc R 1 1
C C28B 0.5697(3) 1.07459(16) 0.13205(11) 0.0231(7) Uani d . 1 1
H H28C 0.4967 1.0677 0.1072 0.028 Uiso calc R 1 1
H H28D 0.6433 1.1044 0.1174 0.028 Uiso calc R 1 1
C C29B 0.7480(5) 1.0447(2) 0.31341(14) 0.0483(11) Uani d . 1 1
H H29C 0.7636 1.0495 0.3466 0.058 Uiso calc R 1 1
H H29D 0.8004 1.0114 0.2957 0.058 Uiso calc R 1 1
C C30B 0.5679(5) 1.1375(2) 0.31777(13) 0.0491(11) Uani d . 1 1
H H30D 0.6030 1.1412 0.3505 0.074 Uiso calc R 1 1
H H30E 0.4682 1.1233 0.3182 0.074 Uiso calc R 1 1
H H30F 0.5768 1.1828 0.3020 0.074 Uiso calc R 1 1

loop_
_atom_site_aniso_label
_atom_site_aniso_U_11
_atom_site_aniso_U_22
_atom_site_aniso_U_33
_atom_site_aniso_U_12
_atom_site_aniso_U_13
_atom_site_aniso_U_23
O1A 0.0601(19) 0.0390(16) 0.0537(18) -0.0081(14) 0.0087(15) -0.0007(13)
O2A 0.082(2) 0.081(2) 0.055(2) 0.034(2) 0.027(2) 0.0391(18)
C1A 0.0320(18) 0.0340(18) 0.0237(16) -0.0067(16) 0.0070(14) -0.0063(14)
C2A 0.042(2) 0.044(2) 0.0295(18) -0.0090(19) 0.0083(17) -0.0069(16)
C3A 0.0208(17) 0.034(2) 0.041(2) -0.0040(15) -0.0020(15) -0.0043(16)
C4A 0.0280(17) 0.0333(19) 0.0314(18) 0.0025(15) -0.0057(15) -0.0109(15)
C5A 0.0208(16) 0.0335(17) 0.0223(16) 0.0038(14) -0.0046(13) -0.0046(13)
C6A 0.0369(19) 0.042(2) 0.0191(16) 0.0074(16) -0.0075(14) -0.0092(15)
C7A 0.0346(18) 0.049(2) 0.0157(15) 0.0052(17) 0.0010(14) -0.0076(15)
C8A 0.0298(17) 0.0379(19) 0.0125(14) 0.0085(15) 0.0004(13) 0.0003(13)
C9A 0.0215(15) 0.0292(17) 0.0145(14) 0.0062(14) -0.0005(12) -0.0001(12)
C10A 0.0228(16) 0.0330(18) 0.0195(15) 0.0030(14) -0.0002(13) -0.0038(13)
C11A 0.0289(17) 0.0330(18) 0.0173(14) 0.0018(15) 0.0046(13) -0.0011(13)
C12A 0.0299(17) 0.0297(17) 0.0152(15) 0.0001(14) 0.0053(13) 0.0011(13)
C13A 0.0254(16) 0.0304(17) 0.0163(14) 0.0050(15) 0.0035(13) 0.0064(13)
C14A 0.0249(16) 0.0348(18) 0.0135(14) 0.0058(15) 0.0039(12) 0.0038(13)
C15A 0.040(2) 0.053(2) 0.0140(15) 0.0062(18) 0.0062(14) 0.0019(15)
C16A 0.0355(19) 0.053(2) 0.0235(17) 0.0058(18) 0.0145(15) 0.0084(16)
C17A 0.0359(19) 0.041(2) 0.0254(17) 0.0050(17) 0.0120(15) 0.0129(15)
C18A 0.0303(18) 0.0296(17) 0.0205(16) 0.0043(14) 0.0067(14) 0.0097(13)
C19A 0.037(2) 0.0275(18) 0.038(2) -0.0004(16) 0.0083(16) 0.0074(15)
C20A 0.0259(17) 0.041(2) 0.038(2) -0.0069(16) 0.0049(15) -0.0043(16)
C21A 0.059(3) 0.048(2) 0.046(2) -0.016(2) 0.015(2) 0.0079(19)
C22A 0.046(2) 0.052(2) 0.049(2) -0.007(2) 0.022(2) 0.016(2)
C23A 0.040(2) 0.037(2) 0.046(2) 0.0024(18) -0.0033(18) -0.0132(17)
C24A 0.028(2) 0.051(2) 0.057(3) 0.0003(18) -0.0116(18) -0.011(2)
C25A 0.0232(17) 0.038(2) 0.048(2) 0.0055(16) 0.0005(16) -0.0091(17)
C26A 0.0326(19) 0.045(2) 0.0247(17) 0.0053(17) -0.0061(14) 0.0085(15)
C27A 0.0260(17) 0.0286(17) 0.0327(18) 0.0050(14) -0.0003(15) 0.0025(14)
C28A 0.051(2) 0.048(2) 0.035(2) 0.005(2) 0.0139(19) 0.0185(18)
C29A 0.041(2) 0.044(2) 0.037(2) -0.0020(18) -0.0088(17) 0.0047(17)
C30A 0.074(3) 0.071(3) 0.044(3) 0.019(3) 0.008(2) -0.008(2)
O1B 0.0398(15) 0.0614(18) 0.0428(16) -0.0095(14) 0.0111(13) 0.0146(13)
O2B 0.0411(14) 0.0317(13) 0.0302(12) -0.0012(12) 0.0049(11) 0.0028(10)
C1B 0.0302(17) 0.0276(16) 0.0206(16) -0.0045(14) 0.0005(13) 0.0040(13)
C2B 0.040(2) 0.0317(18) 0.0254(17) -0.0080(16) -0.0008(15) 0.0100(14)
C3B 0.0295(18) 0.0253(17) 0.0310(18) -0.0106(15) 0.0048(15) 0.0057(14)
C4B 0.0228(16) 0.0197(15) 0.0242(16) -0.0009(13) 0.0003(13) 0.0021(13)
C5B 0.0184(15) 0.0148(14) 0.0222(15) -0.0008(12) 0.0001(12) 0.0008(12)
C6B 0.0181(15) 0.0229(15) 0.0206(15) 0.0020(13) -0.0040(12) 0.0019(12)
C7B 0.0232(16) 0.0181(14) 0.0177(14) 0.0000(13) -0.0025(12) 0.0055(12)
C8B 0.0175(14) 0.0178(15) 0.0138(13) -0.0010(12) -0.0003(11) 0.0023(11)
C9B 0.0228(15) 0.0154(14) 0.0143(13) -0.0011(13) 0.0006(12) 0.0022(11)
C10B 0.0226(15) 0.0164(14) 0.0185(15) -0.0007(13) -0.0016(12) 0.0051(11)
C11B 0.0272(16) 0.0199(15) 0.0162(14) -0.0015(13) -0.0017(12) 0.0053(12)
C12B 0.0257(16) 0.0220(15) 0.0165(14) -0.0007(14) -0.0022(13) 0.0019(12)
C13B 0.0201(15) 0.0178(14) 0.0139(13) -0.0010(13) -0.0006(12) -0.0019(12)
C14B 0.0193(15) 0.0156(14) 0.0180(14) -0.0005(13) 0.0001(12) 0.0028(12)
C15B 0.0224(15) 0.0207(15) 0.0206(15) -0.0008(13) -0.0015(12) 0.0083(13)
C16B 0.0285(17) 0.0216(15) 0.0225(15) -0.0010(14) -0.0019(14) 0.0072(12)
C17B 0.0248(17) 0.0176(15) 0.0211(15) -0.0007(13) -0.0009(13) 0.0029(12)
C18B 0.0257(16) 0.0164(14) 0.0180(14) -0.0009(13) -0.0019(12) 0.0009(12)
C19B 0.0228(16) 0.0175(15) 0.0250(15) -0.0039(13) -0.0040(13) -0.0005(13)
C20B 0.0319(18) 0.0265(16) 0.0277(17) -0.0101(15) -0.0076(14) 0.0008(14)
C21B 0.0304(17) 0.0230(16) 0.0295(17) -0.0081(14) -0.0042(14) 0.0010(14)
C22B 0.0292(17) 0.0193(16) 0.0300(17) -0.0044(14) 0.0006(14) 0.0037(13)
C23B 0.0208(16) 0.0268(17) 0.041(2) -0.0004(14) 0.0019(15) 0.0018(14)
C24B 0.0271(17) 0.0227(17) 0.039(2) -0.0002(14) 0.0004(15) -0.0040(14)
C25B 0.0241(16) 0.0159(14) 0.0309(17) 0.0001(13) -0.0053(14) 0.0021(13)
C26B 0.0270(16) 0.0217(15) 0.0166(14) -0.0026(14) 0.0027(13) -0.0002(12)
C27B 0.0268(16) 0.0161(14) 0.0282(16) 0.0013(13) -0.0004(13) 0.0017(13)
C28B 0.0204(15) 0.0269(17) 0.0219(16) -0.0097(15) -0.0022(13) 0.0015(13)
C29B 0.065(3) 0.047(2) 0.033(2) -0.011(2) -0.022(2) 0.0082(17)
C30B 0.053(3) 0.068(3) 0.0266(19) -0.005(2) -0.0048(18) -0.0162(19)

loop_
_atom_type_symbol
_atom_type_description
_atom_type_scat_dispersion_real
_atom_type_scat_dispersion_imag
_atom_type_scat_source
C C 0.0030 0.0020 'International Tables Vol C Tables 4.2.6.8 and 6.1.1.4'
H H 0.0000 0.0000 'International Tables Vol C Tables 4.2.6.8 and 6.1.1.4'
O O 0.0110 0.0060 'International Tables Vol C Tables 4.2.6.8 and 6.1.1.4'

loop_
_geom_angle_atom_site_label_1
_geom_angle_atom_site_label_2
_geom_angle_atom_site_label_3
_geom_angle
_geom_angle_publ_flag
C28A O2A H2A 109.5 no
C10A C1A C2A 113.1(3) no
C10A C1A H1AA 109.0 no
C2A C1A H1AA 109.0 no
C10A C1A H1AB 109.0 no
C2A C1A H1AB 109.0 no
H1AA C1A H1AB 107.8 no
C3A C2A C1A 113.1(3) no
C3A C2A H2AA 109.0 no
C1A C2A H2AA 109.0 no
C3A C2A H2AB 109.0 no
C1A C2A H2AB 109.0 no
H2AA C2A H2AB 107.8 no
O1A C3A C2A 120.7(3) no
O1A C3A C4A 121.3(3) no
C2A C3A C4A 118.0(3) no
C3A C4A C23A 108.9(3) no
C3A C4A C24A 107.0(3) no
C23A C4A C24A 107.6(3) no
C3A C4A C5A 109.5(3) no
C23A C4A C5A 109.5(3) no
C24A C4A C5A 114.2(3) no
C6A C5A C10A 110.3(3) no
C6A C5A C4A 113.9(3) no
C10A C5A C4A 117.5(3) no
C6A C5A H5A 104.5 no
C10A C5A H5A 104.5 no
C4A C5A H5A 104.5 no
C7A C6A C5A 110.0(3) no
C7A C6A H6AA 109.7 no
C5A C6A H6AA 109.7 no
C7A C6A H6AB 109.7 no
C5A C6A H6AB 109.7 no
H6AA C6A H6AB 108.2 no
C6A C7A C8A 113.8(3) no
C6A C7A H7AA 108.8 no
C8A C7A H7AA 108.8 no
C6A C7A H7AB 108.8 no
C8A C7A H7AB 108.8 no
H7AA C7A H7AB 107.7 no
C26A C8A C7A 106.9(3) no
C26A C8A C9A 111.9(3) no
C7A C8A C9A 109.0(3) no
C26A C8A C14A 111.1(3) no
C7A C8A C14A 110.9(3) no
C9A C8A C14A 107.1(2) no
C11A C9A C8A 110.6(3) no
C11A C9A C10A 113.3(2) no
C8A C9A C10A 117.4(2) no
C11A C9A H9A 104.7 no
C8A C9A H9A 104.7 no
C10A C9A H9A 104.7 no
C25A C10A C1A 108.8(3) no
C25A C10A C5A 114.3(3) no
C1A C10A C5A 106.6(3) no
C25A C10A C9A 113.4(3) no
C1A C10A C9A 107.2(2) no
C5A C10A C9A 106.0(2) no
C9A C11A C12A 112.0(3) no
C9A C11A H11A 109.2 no
C12A C11A H11A 109.2 no
C9A C11A H11B 109.2 no
C12A C11A H11B 109.2 no
H11A C11A H11B 107.9 no
C11A C12A C13A 111.4(3) no
C11A C12A H12A 109.3 no
C13A C12A H12A 109.3 no
C11A C12A H12B 109.3 no
C13A C12A H12B 109.3 no
H12A C12A H12B 108.0 no
C12A C13A C18A 113.5(3) no
C12A C13A C14A 111.6(3) no
C18A C13A C14A 111.2(3) no
C12A C13A H13A 109.4(19) no
C18A C13A H13A 108.9(19) no
C14A C13A H13A 101.5(19) no
C13A C14A C27A 110.2(3) no
C13A C14A C15A 108.9(3) no
C27A C14A C15A 105.7(3) no
C13A C14A C8A 109.0(2) no
C27A C14A C8A 111.7(3) no
C15A C14A C8A 111.2(3) no
C16A C15A C14A 115.5(3) no
C16A C15A H15A 108.4 no
C14A C15A H15A 108.4 no
C16A C15A H15B 108.4 no
C14A C15A H15B 108.4 no
H15A C15A H15B 107.5 no
C17A C16A C15A 109.6(3) no
C17A C16A H16A 109.7 no
C15A C16A H16A 109.7 no
C17A C16A H16B 109.7 no
C15A C16A H16B 109.7 no
H16A C16A H16B 108.2 no
C28A C17A C16A 108.4(3) no
C28A C17A C18A 114.7(3) no
C16A C17A C18A 109.7(3) no
C28A C17A C22A 105.6(3) no
C16A C17A C22A 117.2(3) no
C18A C17A C22A 101.2(3) no
C17A C18A C19A 105.1(3) no
C17A C18A C13A 111.2(3) no
C19A C18A C13A 120.2(3) no
C17A C18A H18A 106.5 no
C19A C18A H18A 106.5 no
C13A C18A H18A 106.5 no
C20A C19A C18A 116.2(3) no
C20A C19A C21A 110.6(3) no
C18A C19A C21A 104.2(3) no
C20A C19A H19A 115(2) no
C18A C19A H19A 105(2) no
C21A C19A H19A 104(2) no
C29A C20A C30A 120.4(4) no
C29A C20A C19A 124.8(3) no
C30A C20A C19A 114.7(3) no
C22A C21A C19A 105.6(3) no
C22A C21A H21A 110.6 no
C19A C21A H21A 110.6 no
C22A C21A H21B 110.6 no
C19A C21A H21B 110.6 no
H21A C21A H21B 108.8 no
C17A C22A C21A 104.4(3) no
C17A C22A H22A 110.9 no
C21A C22A H22A 110.9 no
C17A C22A H22B 110.9 no
C21A C22A H22B 110.9 no
H22A C22A H22B 108.9 no
C4A C23A H23A 109.5 no
C4A C23A H23B 109.5 no
H23A C23A H23B 109.5 no
C4A C23A H23C 109.5 no
H23A C23A H23C 109.5 no
H23B C23A H23C 109.5 no
C4A C24A H24A 109.5 no
C4A C24A H24B 109.5 no
H24A C24A H24B 109.5 no
C4A C24A H24C 109.5 no
H24A C24A H24C 109.5 no
H24B C24A H24C 109.5 no
C10A C25A H25A 109.5 no
C10A C25A H25B 109.5 no
H25A C25A H25B 109.5 no
C10A C25A H25C 109.5 no
H25A C25A H25C 109.5 no
H25B C25A H25C 109.5 no
C8A C26A H26A 109.5 no
C8A C26A H26B 109.5 no
H26A C26A H26B 109.5 no
C8A C26A H26C 109.5 no
H26A C26A H26C 109.5 no
H26B C26A H26C 109.5 no
C14A C27A H27A 109.5 no
C14A C27A H27B 109.5 no
H27A C27A H27B 109.5 no
C14A C27A H27C 109.5 no
H27A C27A H27C 109.5 no
H27B C27A H27C 109.5 no
O2A C28A C17A 126.3(4) no
O2A C28A H28A 105.8 no
C17A C28A H28A 105.8 no
O2A C28A H28B 105.8 no
C17A C28A H28B 105.8 no
H28A C28A H28B 106.2 no
C20A C29A H29A 120.0 no
C20A C29A H29B 120.0 no
H29A C29A H29B 120.0 no
C20A C30A H30A 109.5 no
C20A C30A H30B 109.5 no
H30A C30A H30B 109.5 no
C20A C30A H30C 109.5 no
H30A C30A H30C 109.5 no
H30B C30A H30C 109.5 no
C28B O2B H2B 109.5 no
C2B C1B C10B 113.7(3) no
C2B C1B H1BA 108.8 no
C10B C1B H1BA 108.8 no
C2B C1B H1BB 108.8 no
C10B C1B H1BB 108.8 no
H1BA C1B H1BB 107.7 no
C3B C2B C1B 112.9(3) no
C3B C2B H2BA 109.0 no
C1B C2B H2BA 109.0 no
C3B C2B H2BB 109.0 no
C1B C2B H2BB 109.0 no
H2BA C2B H2BB 107.8 no
O1B C3B C2B 121.2(3) no
O1B C3B C4B 121.9(3) no
C2B C3B C4B 116.8(3) no
C3B C4B C23B 108.1(3) no
C3B C4B C24B 108.4(3) no
C23B C4B C24B 107.4(3) no
C3B C4B C5B 108.0(2) no
C23B C4B C5B 110.0(2) no
C24B C4B C5B 114.7(3) no
C6B C5B C10B 111.3(2) no
C6B C5B C4B 113.6(2) no
C10B C5B C4B 117.0(2) no
C6B C5B H5B 104.5 no
C10B C5B H5B 104.5 no
C4B C5B H5B 104.5 no
C5B C6B C7B 110.5(2) no
C5B C6B H6BA 109.6 no
C7B C6B H6BA 109.6 no
C5B C6B H6BB 109.6 no
C7B C6B H6BB 109.6 no
H6BA C6B H6BB 108.1 no
C6B C7B C8B 113.9(2) no
C6B C7B H7BA 108.8 no
C8B C7B H7BA 108.8 no
C6B C7B H7BB 108.8 no
C8B C7B H7BB 108.8 no
H7BA C7B H7BB 107.7 no
C26B C8B C7B 108.0(2) no
C26B C8B C9B 111.6(2) no
C7B C8B C9B 108.6(2) no
C26B C8B C14B 110.3(2) no
C7B C8B C14B 110.7(2) no
C9B C8B C14B 107.7(2) no
C11B C9B C8B 111.2(2) no
C11B C9B C10B 113.5(2) no
C8B C9B C10B 116.2(2) no
C11B C9B H9BA 104.9 no
C8B C9B H9BA 104.9 no
C10B C9B H9BA 104.9 no
C1B C10B C25B 108.5(2) no
C1B C10B C9B 107.8(2) no
C25B C10B C9B 112.6(2) no
C1B C10B C5B 107.1(2) no
C25B C10B C5B 113.9(2) no
C9B C10B C5B 106.6(2) no
C12B C11B C9B 113.5(2) no
C12B C11B H11C 108.9 no
C9B C11B H11C 108.9 no
C12B C11B H11D 108.9 no
C9B C11B H11D 108.9 no
H11C C11B H11D 107.7 no
C13B C12B C11B 111.8(2) no
C13B C12B H12C 109.3 no
C11B C12B H12C 109.3 no
C13B C12B H12D 109.3 no
C11B C12B H12D 109.3 no
H12C C12B H12D 107.9 no
C12B C13B C18B 113.9(2) no
C12B C13B C14B 110.3(2) no
C18B C13B C14B 111.3(2) no
C12B C13B H13B 109.1(17) no
C18B C13B H13B 106.8(18) no
C14B C13B H13B 105.0(18) no
C27B C14B C15B 105.7(2) no
C27B C14B C13B 111.2(2) no
C15B C14B C13B 110.1(2) no
C27B C14B C8B 112.0(2) no
C15B C14B C8B 110.8(2) no
C13B C14B C8B 107.1(2) no
C16B C15B C14B 115.1(2) no
C16B C15B H15C 108.5 no
C14B C15B H15C 108.5 no
C16B C15B H15D 108.5 no
C14B C15B H15D 108.5 no
H15C C15B H15D 107.5 no
C15B C16B C17B 109.6(2) no
C15B C16B H16C 109.7 no
C17B C16B H16C 109.7 no
C15B C16B H16D 109.7 no
C17B C16B H16D 109.7 no
H16C C16B H16D 108.2 no
C28B C17B C18B 115.8(2) no
C28B C17B C16B 107.4(3) no
C18B C17B C16B 109.4(2) no
C28B C17B C22B 105.2(3) no
C18B C17B C22B 101.5(2) no
C16B C17B C22B 117.8(2) no
C17B C18B C13B 112.1(2) no
C17B C18B C19B 104.2(2) no
C13B C18B C19B 119.0(2) no
C17B C18B H18B 107.0 no
C13B C18B H18B 107.0 no
C19B C18B H18B 107.0 no
C20B C19B C18B 117.1(3) no
C20B C19B C21B 111.0(3) no
C18B C19B C21B 104.0(2) no
C20B C19B H19B 110(2) no
C18B C19B H19B 110(2) no
C21B C19B H19B 104(2) no
C29B C20B C30B 121.9(3) no
C29B C20B C19B 120.1(3) no
C30B C20B C19B 117.8(3) no
C22B C21B C19B 106.4(3) no
C22B C21B H21C 110.4 no
C19B C21B H21C 110.4 no
C22B C21B H21D 110.4 no
C19B C21B H21D 110.4 no
H21C C21B H21D 108.6 no
C21B C22B C17B 103.2(2) no
C21B C22B H22C 115.4(19) no
C17B C22B H22C 106(2) no
C21B C22B H22D 109(2) no
C17B C22B H22D 114.5(19) no
H22C C22B H22D 109(3) no
C4B C23B H23D 109.5 no
C4B C23B H23E 109.5 no
H23D C23B H23E 109.5 no
C4B C23B H23F 109.5 no
H23D C23B H23F 109.5 no
H23E C23B H23F 109.5 no
C4B C24B H24D 109.5 no
C4B C24B H24E 109.5 no
H24D C24B H24E 109.5 no
C4B C24B H24F 109.5 no
H24D C24B H24F 109.5 no
H24E C24B H24F 109.5 no
C10B C25B H25D 109.5 no
C10B C25B H25E 109.5 no
H25D C25B H25E 109.5 no
C10B C25B H25F 109.5 no
H25D C25B H25F 109.5 no
H25E C25B H25F 109.5 no
C8B C26B H26D 109.5 no
C8B C26B H26E 109.5 no
H26D C26B H26E 109.5 no
C8B C26B H26F 109.5 no
H26D C26B H26F 109.5 no
H26E C26B H26F 109.5 no
C14B C27B H27D 109.5 no
C14B C27B H27E 109.5 no
H27D C27B H27E 109.5 no
C14B C27B H27F 109.5 no
H27D C27B H27F 109.5 no
H27E C27B H27F 109.5 no
O2B C28B C17B 128.7(3) no
O2B C28B H28C 105.1 no
C17B C28B H28C 105.1 no
O2B C28B H28D 105.1 no
C17B C28B H28D 105.1 no
H28C C28B H28D 105.9 no
C20B C29B H29C 120.0 no
C20B C29B H29D 120.0 no
H29C C29B H29D 120.0 no
C20B C30B H30D 109.5 no
C20B C30B H30E 109.5 no
H30D C30B H30E 109.5 no
C20B C30B H30F 109.5 no
H30D C30B H30F 109.5 no
H30E C30B H30F 109.5 no

loop_
_geom_bond_atom_site_label_1
_geom_bond_atom_site_label_2
_geom_bond_distance
_geom_bond_publ_flag
O1A C3A 1.205(4) no
O2A C28A 1.228(5) no
O2A H2A 0.8400 no
C1A C10A 1.539(4) no
C1A C2A 1.546(5) no
C1A H1AA 0.9900 no
C1A H1AB 0.9900 no
C2A C3A 1.486(5) no
C2A H2AA 0.9900 no
C2A H2AB 0.9900 no
C3A C4A 1.531(5) no
C4A C23A 1.537(5) no
C4A C24A 1.562(5) no
C4A C5A 1.572(5) no
C5A C6A 1.532(5) no
C5A C10A 1.562(4) no
C5A H5A 1.0000 no
C6A C7A 1.531(5) no
C6A H6AA 0.9900 no
C6A H6AB 0.9900 no
C7A C8A 1.545(5) no
C7A H7AA 0.9900 no
C7A H7AB 0.9900 no
C8A C26A 1.543(5) no
C8A C9A 1.570(4) no
C8A C14A 1.598(5) no
C9A C11A 1.531(4) no
C9A C10A 1.576(4) no
C9A H9A 1.0000 no
C10A C25A 1.536(5) no
C11A C12A 1.532(5) no
C11A H11A 0.9900 no
C11A H11B 0.9900 no
C12A C13A 1.539(4) no
C12A H12A 0.9900 no
C12A H12B 0.9900 no
C13A C18A 1.546(5) no
C13A C14A 1.552(4) no
C13A H13A 1.04(4) no
C14A C27A 1.554(4) no
C14A C15A 1.554(4) no
C15A C16A 1.547(5) no
C15A H15A 0.9900 no
C15A H15B 0.9900 no
C16A C17A 1.521(5) no
C16A H16A 0.9900 no
C16A H16B 0.9900 no
C17A C28A 1.517(5) no
C17A C18A 1.535(4) no
C17A C22A 1.538(6) no
C18A C19A 1.538(5) no
C18A H18A 1.0000 no
C19A C20A 1.536(5) no
C19A C21A 1.582(5) no
C19A H19A 0.95(4) no
C20A C29A 1.326(5) no
C20A C30A 1.463(6) no
C21A C22A 1.541(6) no
C21A H21A 0.9900 no
C21A H21B 0.9900 no
C22A H22A 0.9900 no
C22A H22B 0.9900 no
C23A H23A 0.9800 no
C23A H23B 0.9800 no
C23A H23C 0.9800 no
C24A H24A 0.9800 no
C24A H24B 0.9800 no
C24A H24C 0.9800 no
C25A H25A 0.9800 no
C25A H25B 0.9800 no
C25A H25C 0.9800 no
C26A H26A 0.9800 no
C26A H26B 0.9800 no
C26A H26C 0.9800 no
C27A H27A 0.9800 no
C27A H27B 0.9800 no
C27A H27C 0.9800 no
C28A H28A 0.9900 no
C28A H28B 0.9900 no
C29A H29A 0.9500 no
C29A H29B 0.9500 no
C30A H30A 0.9800 no
C30A H30B 0.9800 no
C30A H30C 0.9800 no
O1B C3B 1.221(4) no
O2B C28B 1.200(4) no
O2B H2B 0.8400 no
C1B C2B 1.533(5) no
C1B C10B 1.541(4) no
C1B H1BA 0.9900 no
C1B H1BB 0.9900 no
C2B C3B 1.514(5) no
C2B H2BA 0.9900 no
C2B H2BB 0.9900 no
C3B C4B 1.528(4) no
C4B C23B 1.533(5) no
C4B C24B 1.546(4) no
C4B C5B 1.577(4) no
C5B C6B 1.524(4) no
C5B C10B 1.576(4) no
C5B H5B 1.0000 no
C6B C7B 1.526(4) no
C6B H6BA 0.9900 no
C6B H6BB 0.9900 no
C7B C8B 1.554(4) no
C7B H7BA 0.9900 no
C7B H7BB 0.9900 no
C8B C26B 1.543(4) no
C8B C9B 1.567(4) no
C8B C14B 1.610(4) no
C9B C11B 1.544(4) no
C9B C10B 1.570(4) no
C9B H9BA 1.0000 no
C10B C25B 1.545(4) no
C11B C12B 1.531(4) no
C11B H11C 0.9900 no
C11B H11D 0.9900 no
C12B C13B 1.525(4) no
C12B H12C 0.9900 no
C12B H12D 0.9900 no
C13B C18B 1.542(4) no
C13B C14B 1.569(4) no
C13B H13B 1.02(3) no
C14B C27B 1.542(4) no
C14B C15B 1.554(4) no
C15B C16B 1.532(4) no
C15B H15C 0.9900 no
C15B H15D 0.9900 no
C16B C17B 1.538(4) no
C16B H16C 0.9900 no
C16B H16D 0.9900 no
C17B C28B 1.512(4) no
C17B C18B 1.532(4) no
C17B C22B 1.546(4) no
C18B C19B 1.551(4) no
C18B H18B 1.0000 no
C19B C20B 1.514(4) no
C19B C21B 1.572(4) no
C19B H19B 0.93(4) no
C20B C29B 1.338(5) no
C20B C30B 1.480(5) no
C21B C22B 1.538(5) no
C21B H21C 0.9900 no
C21B H21D 0.9900 no
C22B H22C 1.05(4) no
C22B H22D 1.05(4) no
C23B H23D 0.9800 no
C23B H23E 0.9800 no
C23B H23F 0.9800 no
C24B H24D 0.9800 no
C24B H24E 0.9800 no
C24B H24F 0.9800 no
C25B H25D 0.9800 no
C25B H25E 0.9800 no
C25B H25F 0.9800 no
C26B H26D 0.9800 no
C26B H26E 0.9800 no
C26B H26F 0.9800 no
C27B H27D 0.9800 no
C27B H27E 0.9800 no
C27B H27F 0.9800 no
C28B H28C 0.9900 no
C28B H28D 0.9900 no
C29B H29C 0.9500 no
C29B H29D 0.9500 no
C30B H30D 0.9800 no
C30B H30E 0.9800 no
C30B H30F 0.9800 no

loop_
_geom_hbond_atom_site_label_D
_geom_hbond_atom_site_label_H
_geom_hbond_atom_site_label_A
_geom_hbond_site_symmetry_A
_geom_hbond_distance_DH
_geom_hbond_distance_HA
_geom_hbond_distance_DA
_geom_hbond_angle_DHA
C13A H13A O2A . 1.04(4) 2.52(3) 3.186(4) 122(2)
C13B H13B O2B . 1.02(3) 2.47(3) 3.165(4) 125(2)
C19A H19A O2A . 0.95(4) 2.45(4) 3.006(5) 118(3)
C22B H22C O1B 3 1.05(4) 2.56(4) 3.567(4) 160(3)

loop_
_geom_torsion_atom_site_label_1
_geom_torsion_atom_site_label_2
_geom_torsion_atom_site_label_3
_geom_torsion_atom_site_label_4
_geom_torsion
_geom_torsion_publ_flag
C10A C1A C2A C3A -54.6(4) no
C1A C2A C3A O1A -134.1(4) no
C1A C2A C3A C4A 47.1(4) no
O1A C3A C4A C23A 20.0(5) no
C2A C3A C4A C23A -161.2(3) no
O1A C3A C4A C24A -96.0(4) no
C2A C3A C4A C24A 82.8(4) no
O1A C3A C4A C5A 139.8(3) no
C2A C3A C4A C5A -41.5(4) no
C3A C4A C5A C6A 177.3(3) no
C23A C4A C5A C6A -63.4(4) no
C24A C4A C5A C6A 57.3(4) no
C3A C4A C5A C10A 46.0(4) no
C23A C4A C5A C10A 165.3(3) no
C24A C4A C5A C10A -73.9(4) no
C10A C5A C6A C7A -64.5(3) no
C4A C5A C6A C7A 160.8(3) no
C5A C6A C7A C8A 58.6(4) no
C6A C7A C8A C26A 72.9(4) no
C6A C7A C8A C9A -48.2(4) no
C6A C7A C8A C14A -165.8(3) no
C26A C8A C9A C11A 61.5(4) no
C7A C8A C9A C11A 179.5(3) no
C14A C8A C9A C11A -60.5(3) no
C26A C8A C9A C10A -70.6(4) no
C7A C8A C9A C10A 47.4(4) no
C14A C8A C9A C10A 167.4(2) no
C2A C1A C10A C25A -68.0(4) no
C2A C1A C10A C5A 55.7(4) no
C2A C1A C10A C9A 169.0(3) no
C6A C5A C10A C25A -66.3(4) no
C4A C5A C10A C25A 66.6(4) no
C6A C5A C10A C1A 173.5(3) no
C4A C5A C10A C1A -53.7(3) no
C6A C5A C10A C9A 59.4(3) no
C4A C5A C10A C9A -167.7(3) no
C11A C9A C10A C25A -57.7(3) no
C8A C9A C10A C25A 73.2(3) no
C11A C9A C10A C1A 62.5(3) no
C8A C9A C10A C1A -166.6(3) no
C11A C9A C10A C5A 176.1(2) no
C8A C9A C10A C5A -53.0(3) no
C8A C9A C11A C12A 58.3(3) no
C10A C9A C11A C12A -167.5(3) no
C9A C11A C12A C13A -54.3(4) no
C11A C12A C13A C18A -178.4(3) no
C11A C12A C13A C14A 54.9(4) no
C12A C13A C14A C27A 64.4(3) no
C18A C13A C14A C27A -63.5(3) no
C12A C13A C14A C15A 179.9(3) no
C18A C13A C14A C15A 52.0(3) no
C12A C13A C14A C8A -58.5(3) no
C18A C13A C14A C8A 173.6(2) no
C26A C8A C14A C13A -62.2(3) no
C7A C8A C14A C13A 179.1(2) no
C9A C8A C14A C13A 60.3(3) no
C26A C8A C14A C27A 175.8(3) no
C7A C8A C14A C27A 57.1(3) no
C9A C8A C14A C27A -61.7(3) no
C26A C8A C14A C15A 57.9(3) no
C7A C8A C14A C15A -60.8(3) no
C9A C8A C14A C15A -179.6(3) no
C13A C14A C15A C16A -51.1(4) no
C27A C14A C15A C16A 67.3(4) no
C8A C14A C15A C16A -171.3(3) no
C14A C15A C16A C17A 54.3(4) no
C15A C16A C17A C28A 69.0(3) no
C15A C16A C17A C18A -57.0(4) no
C15A C16A C17A C22A -171.7(3) no
C28A C17A C18A C19A 70.4(4) no
C16A C17A C18A C19A -167.2(3) no
C22A C17A C18A C19A -42.8(3) no
C28A C17A C18A C13A -61.1(4) no
C16A C17A C18A C13A 61.3(4) no
C22A C17A C18A C13A -174.3(3) no
C12A C13A C18A C17A 174.0(3) no
C14A C13A C18A C17A -59.1(3) no
C12A C13A C18A C19A 50.7(4) no
C14A C13A C18A C19A 177.6(3) no
C17A C18A C19A C20A 149.0(3) no
C13A C18A C19A C20A -84.9(4) no
C17A C18A C19A C21A 27.0(4) no
C13A C18A C19A C21A 153.2(3) no
C18A C19A C20A C29A -26.2(5) no
C21A C19A C20A C29A 92.3(4) no
C18A C19A C20A C30A 156.6(4) no
C21A C19A C20A C30A -84.8(4) no
C20A C19A C21A C22A -126.5(4) no
C18A C19A C21A C22A -0.9(4) no
C28A C17A C22A C21A -78.2(4) no
C16A C17A C22A C21A 161.0(3) no
C18A C17A C22A C21A 41.7(4) no
C19A C21A C22A C17A -25.4(4) no
C16A C17A C28A O2A -140.3(5) no
C18A C17A C28A O2A -17.2(6) no
C22A C17A C28A O2A 93.3(5) no
C10B C1B C2B C3B -53.5(4) no
C1B C2B C3B O1B -127.3(4) no
C1B C2B C3B C4B 50.4(4) no
O1B C3B C4B C23B 11.8(4) no
C2B C3B C4B C23B -165.9(3) no
O1B C3B C4B C24B -104.3(4) no
C2B C3B C4B C24B 78.0(3) no
O1B C3B C4B C5B 130.8(3) no
C2B C3B C4B C5B -46.9(4) no
C3B C4B C5B C6B -178.0(3) no
C23B C4B C5B C6B -60.2(3) no
C24B C4B C5B C6B 61.0(3) no
C3B C4B C5B C10B 50.2(3) no
C23B C4B C5B C10B 167.9(3) no
C24B C4B C5B C10B -70.9(3) no
C10B C5B C6B C7B -61.5(3) no
C4B C5B C6B C7B 164.0(2) no
C5B C6B C7B C8B 57.8(3) no
C6B C7B C8B C26B 70.7(3) no
C6B C7B C8B C9B -50.5(3) no
C6B C7B C8B C14B -168.5(2) no
C26B C8B C9B C11B 63.4(3) no
C7B C8B C9B C11B -177.7(2) no
C14B C8B C9B C11B -57.8(3) no
C26B C8B C9B C10B -68.5(3) no
C7B C8B C9B C10B 50.4(3) no
C14B C8B C9B C10B 170.3(2) no
C2B C1B C10B C25B -69.9(3) no
C2B C1B C10B C9B 167.9(3) no
C2B C1B C10B C5B 53.5(3) no
C11B C9B C10B C1B 60.4(3) no
C8B C9B C10B C1B -168.8(2) no
C11B C9B C10B C25B -59.2(3) no
C8B C9B C10B C25B 71.6(3) no
C11B C9B C10B C5B 175.1(2) no
C8B C9B C10B C5B -54.1(3) no
C6B C5B C10B C1B 173.1(2) no
C4B C5B C10B C1B -54.0(3) no
C6B C5B C10B C25B -66.9(3) no
C4B C5B C10B C25B 66.0(3) no
C6B C5B C10B C9B 57.9(3) no
C4B C5B C10B C9B -169.2(2) no
C8B C9B C11B C12B 53.0(3) no
C10B C9B C11B C12B -173.7(2) no
C9B C11B C12B C13B -52.1(3) no
C11B C12B C13B C18B -176.5(2) no
C11B C12B C13B C14B 57.5(3) no
C12B C13B C14B C27B 59.7(3) no
C18B C13B C14B C27B -67.7(3) no
C12B C13B C14B C15B 176.5(2) no
C18B C13B C14B C15B 49.1(3) no
C12B C13B C14B C8B -62.9(3) no
C18B C13B C14B C8B 169.7(2) no
C26B C8B C14B C27B 178.3(2) no
C7B C8B C14B C27B 58.9(3) no
C9B C8B C14B C27B -59.7(3) no
C26B C8B C14B C15B 60.6(3) no
C7B C8B C14B C15B -58.9(3) no
C9B C8B C14B C15B -177.5(2) no
C26B C8B C14B C13B -59.6(3) no
C7B C8B C14B C13B -179.0(2) no
C9B C8B C14B C13B 62.4(3) no
C27B C14B C15B C16B 70.0(3) no
C13B C14B C15B C16B -50.2(3) no
C8B C14B C15B C16B -168.5(2) no
C14B C15B C16B C17B 55.1(3) no
C15B C16B C17B C28B 68.1(3) no
C15B C16B C17B C18B -58.4(3) no
C15B C16B C17B C22B -173.5(3) no
C28B C17B C18B C13B -60.6(3) no
C16B C17B C18B C13B 60.9(3) no
C22B C17B C18B C13B -173.8(2) no
C28B C17B C18B C19B 69.4(3) no
C16B C17B C18B C19B -169.1(2) no
C22B C17B C18B C19B -43.9(3) no
C12B C13B C18B C17B 178.0(3) no
C14B C13B C18B C17B -56.5(3) no
C12B C13B C18B C19B 56.2(4) no
C14B C13B C18B C19B -178.4(2) no
C17B C18B C19B C20B 150.4(3) no
C13B C18B C19B C20B -83.9(3) no
C17B C18B C19B C21B 27.5(3) no
C13B C18B C19B C21B 153.2(3) no
C18B C19B C20B C29B 142.0(3) no
C21B C19B C20B C29B -98.8(4) no
C18B C19B C20B C30B -42.1(4) no
C21B C19B C20B C30B 77.1(4) no
C20B C19B C21B C22B -127.4(3) no
C18B C19B C21B C22B -0.6(3) no
C19B C21B C22B C17B -26.1(3) no
C28B C17B C22B C21B -78.0(3) no
C18B C17B C22B C21B 43.0(3) no
C16B C17B C22B C21B 162.4(3) no
C16B C17B C28B O2B -130.4(3) no
C18B C17B C28B O2B -7.8(5) no
C22B C17B C28B O2B 103.3(4) no
